data_2205522
loop_
_publ_author_name
'Wang, Hai-Bo'
'Chen, Jia-Hui'
'Pu, Yue-Qing'
'Wang, Jin-Tang'

_publ_section_title
;
 5-Chloromethyl-3-[4-(methylsulfonyl)phenyl]-1,2,4-oxadiazole
;
_journal_issue 4
_journal_name_full 'Acta Crystallographica Section E'
_journal_page_first o953
_journal_page_last o954
_journal_paper_doi 10.1107/S1600536805007087
_journal_volume 61
_journal_year 2005
_chemical_formula_iupac 'C10 H9 Cl N2 O3 S'
_chemical_formula_moiety 'C10 H9 Cl N2 O3 S'
_chemical_formula_sum 'C10 H9 Cl N2 O3 S'
_chemical_formula_weight 272.70
_chemical_name_systematic
;
5-Chloromethyl-3-[4-(methylsulfonyl)phenyl]-1,2,4-oxadiazole
;
_space_group_IT_number 14
_symmetry_cell_setting monoclinic
_symmetry_space_group_name_Hall '-P 2ybc'
_symmetry_space_group_name_H-M 'P 1 21/c 1'
_atom_sites_solution_hydrogens geom
_atom_sites_solution_primary direct
_atom_sites_solution_secondary difmap
_cell_angle_alpha 90.00
_cell_angle_beta 93.06(3)
_cell_angle_gamma 90.00
_cell_formula_units_Z 4
_cell_length_a 5.6170(11)
_cell_length_b 12.247(2)
_cell_length_c 16.993(3)
_cell_measurement_reflns_used 25
_cell_measurement_temperature 293(2)
_cell_measurement_theta_max 13
_cell_measurement_theta_min 10
_cell_volume 1167.3(4)
_computing_cell_refinement 'CAD-4 Software'
_computing_data_collection 'CAD-4 Software (Enraf--Nonius, 1989)'
_computing_data_reduction 'XCAD4 (Harms & Wocadlo, 1995)'
_computing_molecular_graphics 'SHELXTL (Siemens, 1996)'
_computing_publication_material SHELXL97
_computing_structure_refinement 'SHELXL97 (Sheldrick, 1997)'
_computing_structure_solution 'SHELXS97 (Sheldrick, 1997)'
_diffrn_ambient_temperature 293(2)
_diffrn_measured_fraction_theta_full 0.998
_diffrn_measured_fraction_theta_max 0.998
_diffrn_measurement_device_type 'Enraf--Nonius CAD-4'
_diffrn_measurement_method \w/2\q
_diffrn_radiation_monochromator graphite
_diffrn_radiation_source 'fine-focus sealed tube'
_diffrn_radiation_type MoK\a
_diffrn_radiation_wavelength 0.71073
_diffrn_reflns_av_R_equivalents 0.0233
_diffrn_reflns_av_sigmaI/netI 0.0385
_diffrn_reflns_limit_h_max 6
_diffrn_reflns_limit_h_min 0
_diffrn_reflns_limit_k_max 14
_diffrn_reflns_limit_k_min 0
_diffrn_reflns_limit_l_max 20
_diffrn_reflns_limit_l_min -20
_diffrn_reflns_number 2514
_diffrn_reflns_theta_full 25.96
_diffrn_reflns_theta_max 25.96
_diffrn_reflns_theta_min 2.05
_diffrn_standards_decay_% 0
_diffrn_standards_interval_count 200
_diffrn_standards_interval_time 120
_diffrn_standards_number 3
_exptl_absorpt_coefficient_mu 0.503
_exptl_absorpt_correction_type none
_exptl_crystal_colour colourless
_exptl_crystal_density_diffrn 1.552
_exptl_crystal_density_method 'not measured'
_exptl_crystal_description block
_exptl_crystal_F_000 560
_exptl_crystal_size_max 0.4
_exptl_crystal_size_mid 0.3
_exptl_crystal_size_min 0.3
_refine_diff_density_max 0.384
_refine_diff_density_min -0.360
_refine_ls_extinction_method none
_refine_ls_goodness_of_fit_ref 1.009
_refine_ls_hydrogen_treatment constr
_refine_ls_matrix_type full
_refine_ls_number_parameters 154
_refine_ls_number_reflns 2277
_refine_ls_number_restraints 0
_refine_ls_restrained_S_all 1.009
_refine_ls_R_factor_all 0.0649
_refine_ls_R_factor_gt 0.0435
_refine_ls_shift/su_max 0.000
_refine_ls_shift/su_mean 0.000
_refine_ls_structure_factor_coef Fsqd
_refine_ls_weighting_details 'calc w = 1/[\s^2^(Fo^2^)+(0.1P)^2^] where P = (Fo^2^+2Fc^2^)/3'
_refine_ls_weighting_scheme calc
_refine_ls_wR_factor_gt 0.1341
_refine_ls_wR_factor_ref 0.1486
_reflns_number_gt 1707
_reflns_number_total 2277
_reflns_threshold_expression I>2\s(I)
_cod_data_source_file is6059.cif
_cod_data_source_block I
_cod_original_sg_symbol_H-M 'P 21/c'
_cod_database_code 2205522
_cod_database_fobs_code 2205522

loop_
_symmetry_equiv_pos_as_xyz
'x, y, z'
'-x, y+1/2, -z+1/2'
'-x, -y, -z'
'x, -y-1/2, z-1/2'

loop_
_atom_site_label
_atom_site_fract_x
_atom_site_fract_y
_atom_site_fract_z
_atom_site_U_iso_or_equiv
_atom_site_adp_type
_atom_site_calc_flag
_atom_site_refinement_flags
_atom_site_occupancy
_atom_site_type_symbol
Cl 1.12637(18) -0.42201(9) 0.22181(5) 0.0702(4) Uani d . 1 Cl
S 0.40975(12) 0.33529(6) 0.05880(4) 0.0363(2) Uani d . 1 S
O1 0.4904(4) 0.35986(18) -0.01828(12) 0.0502(6) Uani d . 1 O
O2 0.1630(4) 0.35274(18) 0.07226(15) 0.0559(6) Uani d . 1 O
O3 0.6843(4) -0.28905(17) 0.18218(12) 0.0437(5) Uani d . 1 O
N1 0.5470(4) -0.1923(2) 0.17786(15) 0.0444(6) Uani d . 1 N
N2 0.8762(4) -0.17544(19) 0.10857(14) 0.0370(5) Uani d . 1 N
C1 0.5868(6) 0.4076(3) 0.12880(18) 0.0441(7) Uani d . 1 C
H1C 0.5598 0.4845 0.1219 0.066 Uiso calc R 1 H
H1D 0.7518 0.3916 0.1221 0.066 Uiso calc R 1 H
H1E 0.5459 0.3864 0.1808 0.066 Uiso calc R 1 H
C2 0.4786(5) 0.1971(2) 0.07911(15) 0.0327(6) Uani d . 1 C
C3 0.3320(5) 0.1349(2) 0.12378(17) 0.0381(6) Uani d . 1 C
H3A 0.1939 0.1651 0.1424 0.046 Uiso calc R 1 H
C4 0.3903(5) 0.0282(2) 0.14078(17) 0.0385(6) Uani d . 1 C
H4A 0.2904 -0.0140 0.1704 0.046 Uiso calc R 1 H
C5 0.5986(5) -0.0169(2) 0.11387(14) 0.0316(6) Uani d . 1 C
C6 0.7434(5) 0.0466(2) 0.06916(16) 0.0363(6) Uani d . 1 C
H6A 0.8823 0.0167 0.0509 0.044 Uiso calc R 1 H
C7 0.6859(5) 0.1531(2) 0.05120(17) 0.0390(7) Uani d . 1 C
H7A 0.7841 0.1950 0.0208 0.047 Uiso calc R 1 H
C8 0.6711(5) -0.1289(2) 0.13364(15) 0.0326(6) Uani d . 1 C
C9 0.8740(5) -0.2709(2) 0.13936(16) 0.0358(6) Uani d . 1 C
C10 1.0450(5) -0.3613(3) 0.13075(17) 0.0422(7) Uani d . 1 C
H10A 1.1867 -0.3336 0.1073 0.051 Uiso calc R 1 H
H10B 0.9739 -0.4160 0.0956 0.051 Uiso calc R 1 H

loop_
_atom_site_aniso_label
_atom_site_aniso_U_11
_atom_site_aniso_U_22
_atom_site_aniso_U_33
_atom_site_aniso_U_12
_atom_site_aniso_U_13
_atom_site_aniso_U_23
Cl 0.0659(6) 0.0881(7) 0.0573(6) 0.0366(5) 0.0087(4) 0.0263(5)
S 0.0300(4) 0.0368(4) 0.0420(4) 0.0034(3) 0.0025(3) 0.0030(3)
O1 0.0604(14) 0.0508(13) 0.0395(12) 0.0045(11) 0.0038(10) 0.0100(9)
O2 0.0288(11) 0.0527(13) 0.0863(17) 0.0088(10) 0.0061(11) 0.0043(12)
O3 0.0392(12) 0.0426(12) 0.0506(12) 0.0084(9) 0.0156(9) 0.0116(9)
N1 0.0409(14) 0.0420(14) 0.0516(15) 0.0076(11) 0.0140(12) 0.0084(11)
N2 0.0297(12) 0.0406(13) 0.0412(13) 0.0018(10) 0.0060(10) 0.0037(10)
C1 0.0407(17) 0.0432(17) 0.0486(17) -0.0039(13) 0.0043(13) -0.0036(13)
C2 0.0277(13) 0.0349(14) 0.0353(14) 0.0005(11) 0.0001(11) 0.0012(11)
C3 0.0256(14) 0.0448(16) 0.0444(16) 0.0018(12) 0.0069(12) -0.0002(12)
C4 0.0295(14) 0.0423(16) 0.0446(15) -0.0030(12) 0.0096(12) 0.0050(13)
C5 0.0293(13) 0.0353(14) 0.0299(13) -0.0007(11) -0.0009(10) -0.0023(10)
C6 0.0274(14) 0.0410(15) 0.0412(15) 0.0035(11) 0.0098(11) 0.0019(12)
C7 0.0311(14) 0.0429(16) 0.0441(16) -0.0016(12) 0.0117(12) 0.0034(12)
C8 0.0299(14) 0.0357(14) 0.0323(13) -0.0009(11) 0.0015(11) 0.0002(11)
C9 0.0311(14) 0.0415(15) 0.0350(14) -0.0021(12) 0.0030(11) 0.0020(11)
C10 0.0388(16) 0.0447(16) 0.0439(16) 0.0073(13) 0.0081(13) 0.0096(13)

loop_
_atom_type_symbol
_atom_type_description
_atom_type_scat_dispersion_real
_atom_type_scat_dispersion_imag
_atom_type_scat_source
C C 0.0033 0.0016 'International Tables Vol C Tables 4.2.6.8 and 6.1.1.4'
H H 0.0000 0.0000 'International Tables Vol C Tables 4.2.6.8 and 6.1.1.4'
N N 0.0061 0.0033 'International Tables Vol C Tables 4.2.6.8 and 6.1.1.4'
O O 0.0106 0.0060 'International Tables Vol C Tables 4.2.6.8 and 6.1.1.4'
S S 0.1246 0.1234 'International Tables Vol C Tables 4.2.6.8 and 6.1.1.4'
Cl Cl 0.1484 0.1585 'International Tables Vol C Tables 4.2.6.8 and 6.1.1.4'

loop_
_geom_angle_atom_site_label_1
_geom_angle_atom_site_label_2
_geom_angle_atom_site_label_3
_geom_angle
_geom_angle_publ_flag
O2 S O1 117.90(15) yes
O2 S C1 109.60(15) yes
O1 S C1 108.52(15) yes
O2 S C2 108.38(13) yes
O1 S C2 107.56(13) yes
C1 S C2 103.98(14) yes
C9 O3 N1 106.3(2) yes
C8 N1 O3 102.8(2) yes
C9 N2 C8 103.0(2) yes
S C1 H1C 109.5 ?
S C1 H1D 109.5 ?
H1C C1 H1D 109.5 ?
S C1 H1E 109.5 ?
H1C C1 H1E 109.5 ?
H1D C1 H1E 109.5 ?
C3 C2 C7 120.7(3) ?
C3 C2 S 120.4(2) ?
C7 C2 S 118.9(2) ?
C4 C3 C2 119.9(3) ?
C4 C3 H3A 120.1 ?
C2 C3 H3A 120.1 ?
C3 C4 C5 120.2(3) ?
C3 C4 H4A 119.9 ?
C5 C4 H4A 119.9 ?
C6 C5 C4 119.1(3) ?
C6 C5 C8 119.2(2) ?
C4 C5 C8 121.6(2) ?
C7 C6 C5 121.2(3) ?
C7 C6 H6A 119.4 ?
C5 C6 H6A 119.4 ?
C6 C7 C2 118.9(3) ?
C6 C7 H7A 120.5 ?
C2 C7 H7A 120.5 ?
N1 C8 N2 114.4(3) yes
N1 C8 C5 122.5(2) yes
N2 C8 C5 123.0(2) yes
N2 C9 O3 113.5(2) yes
N2 C9 C10 128.5(3) yes
O3 C9 C10 118.0(2) yes
C9 C10 Cl 111.7(2) yes
C9 C10 H10A 109.3 ?
Cl C10 H10A 109.3 ?
C9 C10 H10B 109.3 ?
Cl C10 H10B 109.3 ?
H10A C10 H10B 107.9 ?

loop_
_geom_bond_atom_site_label_1
_geom_bond_atom_site_label_2
_geom_bond_distance
_geom_bond_publ_flag
Cl C10 1.755(3) yes
S O2 1.433(2) yes
S O1 1.440(2) yes
S C1 1.750(3) yes
S C2 1.766(3) yes
O3 C9 1.341(3) yes
O3 N1 1.413(3) yes
N1 C8 1.307(3) yes
N2 C9 1.281(4) yes
N2 C8 1.373(3) yes
C1 H1C 0.9600 ?
C1 H1D 0.9600 ?
C1 H1E 0.9600 ?
C2 C3 1.379(4) ?
C2 C7 1.389(4) ?
C3 C4 1.374(4) ?
C3 H3A 0.9300 ?
C4 C5 1.393(4) ?
C4 H4A 0.9300 ?
C5 C6 1.382(4) ?
C5 C8 1.465(4) yes
C6 C7 1.374(4) ?
C6 H6A 0.9300 ?
C7 H7A 0.9300 ?
C9 C10 1.478(4) yes
C10 H10A 0.9700 ?
C10 H10B 0.9700 ?

loop_
_geom_hbond_atom_site_label_D
_geom_hbond_atom_site_label_H
_geom_hbond_atom_site_label_A
_geom_hbond_site_symmetry_A
_geom_hbond_distance_DH
_geom_hbond_distance_HA
_geom_hbond_distance_DA
_geom_hbond_angle_DHA
_geom_hbond_publ_flag
C1 H1D O2 1_655 0.96 2.55 3.490(4) 167 yes
C3 H3A O2 . 0.93 2.59 2.949(3) 104 yes
C6 H6A N2 . 0.93 2.55 2.889(3) 102 yes
C10 H10A O1 3_755 0.97 2.44 3.316(4) 149 yes

loop_
_cod_related_entry_id
_cod_related_entry_database
_cod_related_entry_code
1 ChemSpider 21129709
